data_2227403
loop_
_publ_author_name
'Benharref, Ahmed'
'El Ammari, Lahcen'
'Berraho, Moha'
'Lassaba, Esaadia'

_publ_section_title
;
 (1<i>S</i>,2<i>S</i>,4<i>R</i>)-3,3-Dichloro-4,8,12,12-tetramethyltricyclo[5.5.0.0^2,4^]dodeca-6,8-diene
;
_journal_coeditor_code ER2079
_journal_issue 9
_journal_name_full 'Acta Crystallographica Section E'
_journal_page_first o2463
_journal_paper_doi 10.1107/S1600536810034070
_journal_volume 66
_journal_year 2010
_chemical_formula_iupac 'C16 H22 Cl2'
_chemical_formula_moiety 'C16 H22 Cl2'
_chemical_formula_sum 'C16 H22 Cl2'
_chemical_formula_weight 285.24
_chemical_name_systematic
;
(1<i>S</i>,2<i>S</i>,4<i>R</i>)-3,3-Dichloro-4,8,12,12-
tetramethyltricyclo[5.5.0.0^2,4^]dodeca-6,8-diene
;
_space_group_IT_number 19
_symmetry_cell_setting orthorhombic
_symmetry_space_group_name_Hall 'P 2ac 2ab'
_symmetry_space_group_name_H-M 'P 21 21 21'
_atom_sites_solution_hydrogens geom
_atom_sites_solution_primary direct
_atom_sites_solution_secondary difmap
_audit_creation_method SHELXL-97
_cell_angle_alpha 90.00
_cell_angle_beta 90.00
_cell_angle_gamma 90.00
_cell_formula_units_Z 4
_cell_length_a 7.4356(17)
_cell_length_b 8.3124(18)
_cell_length_c 24.108(6)
_cell_measurement_reflns_used 10992
_cell_measurement_temperature 298(2)
_cell_measurement_theta_max 28.4
_cell_measurement_theta_min 1.7
_cell_volume 1490.1(6)
_computing_cell_refinement 'SAINT-Plus (Bruker, 2009)'
_computing_data_collection 'APEX2 (Bruker, 2009)'
_computing_data_reduction 'SAINT-Plus (Bruker, 2009)'
_computing_molecular_graphics 'ORTEP-3 for Windows (Farrugia, 1997)'
_computing_publication_material 'WinGX (Farrugia, 1999)'
_computing_structure_refinement 'SHELXS97 (Sheldrick, 2008)'
_computing_structure_solution 'SHELXS97 (Sheldrick, 2008)'
_diffrn_ambient_temperature 298(2)
_diffrn_measured_fraction_theta_full 1.000
_diffrn_measured_fraction_theta_max 1.000
_diffrn_measurement_device_type 'Bruker X8 APEXII CCD area-detector'
_diffrn_measurement_method '\f and \w scans'
_diffrn_radiation_monochromator graphite
_diffrn_radiation_source 'fine-focus sealed tube'
_diffrn_radiation_type MoK\a
_diffrn_radiation_wavelength 0.71073
_diffrn_reflns_av_R_equivalents 0.0261
_diffrn_reflns_av_sigmaI/netI 0.0261
_diffrn_reflns_limit_h_max 9
_diffrn_reflns_limit_h_min -7
_diffrn_reflns_limit_k_max 11
_diffrn_reflns_limit_k_min -8
_diffrn_reflns_limit_l_max 28
_diffrn_reflns_limit_l_min -32
_diffrn_reflns_number 10992
_diffrn_reflns_theta_full 28.35
_diffrn_reflns_theta_max 28.35
_diffrn_reflns_theta_min 1.69
_diffrn_standards_number 0
_exptl_absorpt_coefficient_mu 0.417
_exptl_absorpt_correction_type none
_exptl_crystal_colour colourless
_exptl_crystal_density_diffrn 1.271
_exptl_crystal_density_method 'not measured'
_exptl_crystal_description Prism
_exptl_crystal_F_000 608
_exptl_crystal_size_max 0.27
_exptl_crystal_size_mid 0.18
_exptl_crystal_size_min 0.12
_refine_diff_density_max 0.339
_refine_diff_density_min -0.294
_refine_ls_abs_structure_details 'Flack (1985), 1535 Friedel pairs'
_refine_ls_abs_structure_Flack -0.06(6)
_refine_ls_extinction_method none
_refine_ls_goodness_of_fit_ref 1.110
_refine_ls_hydrogen_treatment mixed
_refine_ls_matrix_type full
_refine_ls_number_parameters 175
_refine_ls_number_reflns 3691
_refine_ls_number_restraints 0
_refine_ls_restrained_S_all 1.110
_refine_ls_R_factor_all 0.0397
_refine_ls_R_factor_gt 0.0315
_refine_ls_shift/su_max 0.001
_refine_ls_shift/su_mean 0.000
_refine_ls_structure_factor_coef Fsqd
_refine_ls_weighting_details 'calc w=1/[\s^2^(Fo^2^)+(0.0579P)^2^] where P=(Fo^2^+2Fc^2^)/3'
_refine_ls_weighting_scheme calc
_refine_ls_wR_factor_gt 0.0837
_refine_ls_wR_factor_ref 0.0955
_reflns_number_gt 3282
_reflns_number_total 3691
_reflns_threshold_expression I>2\s(I)
_cod_data_source_file er2079.cif
_cod_data_source_block I
_cod_database_code 2227403
_cod_database_fobs_code 2227403

loop_
_symmetry_equiv_pos_as_xyz
'x, y, z'
'-x+1/2, -y, z+1/2'
'-x, y+1/2, -z+1/2'
'x+1/2, -y+1/2, -z'

loop_
_atom_site_type_symbol
_atom_site_label
_atom_site_fract_x
_atom_site_fract_y
_atom_site_fract_z
_atom_site_U_iso_or_equiv
_atom_site_adp_type
_atom_site_calc_flag
_atom_site_refinement_flags
_atom_site_occupancy
_atom_site_disorder_assembly
_atom_site_disorder_group
C C1 0.6213(2) 0.33418(19) 0.89982(6) 0.0375(3) Uani d . 1 . .
C C2 0.4484(2) 0.3173(2) 0.92944(6) 0.0476(4) Uani d . 1 . .
C C3 0.3427(3) 0.4400(3) 0.94246(7) 0.0551(5) Uani d . 1 . .
C C4 0.3834(3) 0.6154(3) 0.93795(8) 0.0588(5) Uani d . 1 . .
H H4A 0.3146 0.6730 0.9658 0.071 Uiso calc R 1 . .
H H4B 0.3451 0.6535 0.9018 0.071 Uiso calc R 1 . .
C C5 0.5809(2) 0.6534(2) 0.94551(7) 0.0514(4) Uani d . 1 . .
H H5A 0.6290 0.5834 0.9741 0.062 Uiso calc R 1 . .
H H5B 0.5919 0.7633 0.9587 0.062 Uiso calc R 1 . .
C C6 0.6957(2) 0.63474(18) 0.89326(6) 0.0405(3) Uani d . 1 . .
C C7 0.6413(2) 0.47755(17) 0.86197(6) 0.0341(3) Uani d . 1 . .
H H7 0.5234 0.4970 0.8451 0.041 Uiso calc R 1 . .
C C8 0.7727(2) 0.44941(18) 0.81513(6) 0.0384(3) Uani d . 1 . .
H H8 0.8138 0.5487 0.7973 0.046 Uiso calc R 1 . .
C C9 0.7663(2) 0.30866(19) 0.77693(7) 0.0427(3) Uani d . 1 . .
C C10 0.9167(2) 0.3203(2) 0.81854(7) 0.0438(3) Uani d . 1 . .
C C11 0.9108(2) 0.2114(2) 0.86840(8) 0.0497(4) Uani d . 1 . .
H H11A 0.9257 0.1014 0.8558 0.060 Uiso calc R 1 . .
H H11B 1.0127 0.2368 0.8920 0.060 Uiso calc R 1 . .
C C12 0.7456(3) 0.2200(2) 0.90240(7) 0.0457(4) Uani d . 1 . .
C C13 1.1028(3) 0.3568(3) 0.79848(9) 0.0628(5) Uani d . 1 . .
H H13A 1.1600 0.2590 0.7867 0.094 Uiso calc R 1 . .
H H13B 1.1712 0.4044 0.8280 0.094 Uiso calc R 1 . .
H H13C 1.0966 0.4304 0.7679 0.094 Uiso calc R 1 . .
C C14 0.8912(3) 0.6291(2) 0.91128(8) 0.0546(4) Uani d . 1 . .
H H14A 0.9119 0.5336 0.9328 0.082 Uiso calc R 1 . .
H H14B 0.9181 0.7221 0.9334 0.082 Uiso calc R 1 . .
H H14C 0.9673 0.6280 0.8791 0.082 Uiso calc R 1 . .
C C15 0.6651(3) 0.7795(2) 0.85566(8) 0.0573(5) Uani d . 1 . .
H H15A 0.7378 0.7690 0.8229 0.086 Uiso calc R 1 . .
H H15B 0.6978 0.8761 0.8750 0.086 Uiso calc R 1 . .
H H15C 0.5406 0.7847 0.8453 0.086 Uiso calc R 1 . .
C C16 0.3883(3) 0.1489(3) 0.94230(11) 0.0727(6) Uani d . 1 . .
H H16A 0.4725 0.0996 0.9673 0.109 Uiso calc R 1 . .
H H16B 0.3825 0.0876 0.9086 0.109 Uiso calc R 1 . .
H H16C 0.2716 0.1518 0.9593 0.109 Uiso calc R 1 . .
Cl Cl1 0.59995(6) 0.16140(5) 0.781164(18) 0.05350(13) Uani d . 1 . .
Cl Cl2 0.81596(8) 0.34714(7) 0.706600(17) 0.06577(16) Uani d . 1 . .
H H3 0.223(3) 0.414(3) 0.9587(9) 0.074(6) Uiso d . 1 . .
H H12 0.732(3) 0.127(3) 0.9270(9) 0.064(6) Uiso d . 1 . .

loop_
_atom_site_aniso_label
_atom_site_aniso_U_11
_atom_site_aniso_U_22
_atom_site_aniso_U_33
_atom_site_aniso_U_12
_atom_site_aniso_U_13
_atom_site_aniso_U_23
C1 0.0388(7) 0.0457(7) 0.0281(6) -0.0004(7) 0.0008(5) -0.0004(6)
C2 0.0430(9) 0.0676(11) 0.0323(7) -0.0041(8) 0.0017(6) 0.0061(7)
C3 0.0393(9) 0.0868(13) 0.0391(9) -0.0009(9) 0.0065(7) -0.0031(9)
C4 0.0457(10) 0.0781(12) 0.0526(10) 0.0142(9) 0.0084(8) -0.0187(9)
C5 0.0500(9) 0.0632(10) 0.0411(8) 0.0055(9) -0.0002(7) -0.0196(8)
C6 0.0404(8) 0.0440(8) 0.0370(7) 0.0023(7) -0.0012(6) -0.0080(6)
C7 0.0324(7) 0.0403(7) 0.0297(6) 0.0027(6) -0.0007(5) -0.0020(5)
C8 0.0422(8) 0.0404(7) 0.0326(7) -0.0017(6) 0.0054(6) -0.0022(6)
C9 0.0434(8) 0.0512(8) 0.0334(7) -0.0048(6) 0.0071(6) -0.0074(6)
C10 0.0374(8) 0.0520(8) 0.0420(8) 0.0002(7) 0.0066(6) -0.0116(7)
C11 0.0441(9) 0.0517(9) 0.0532(10) 0.0111(7) -0.0005(8) -0.0033(7)
C12 0.0526(10) 0.0458(8) 0.0388(8) 0.0016(7) -0.0013(7) 0.0033(7)
C13 0.0432(9) 0.0831(13) 0.0621(11) -0.0044(10) 0.0113(8) -0.0171(11)
C14 0.0431(9) 0.0663(11) 0.0545(10) -0.0054(9) -0.0050(8) -0.0144(8)
C15 0.0744(14) 0.0392(8) 0.0583(11) 0.0027(9) -0.0033(10) -0.0024(8)
C16 0.0590(12) 0.0815(13) 0.0776(14) -0.0113(12) 0.0084(11) 0.0310(12)
Cl1 0.0529(2) 0.0574(2) 0.0502(2) -0.0120(2) -0.00032(18) -0.00975(19)
Cl2 0.0750(3) 0.0874(3) 0.0349(2) -0.0115(3) 0.0142(2) -0.0107(2)

loop_
_atom_type_symbol
_atom_type_description
_atom_type_scat_dispersion_real
_atom_type_scat_dispersion_imag
_atom_type_scat_source
C C 0.0033 0.0016 'International Tables Vol C Tables 4.2.6.8 and 6.1.1.4'
H H 0.0000 0.0000 'International Tables Vol C Tables 4.2.6.8 and 6.1.1.4'
Cl Cl 0.1484 0.1585 'International Tables Vol C Tables 4.2.6.8 and 6.1.1.4'

loop_
_geom_angle_atom_site_label_1
_geom_angle_atom_site_label_2
_geom_angle_atom_site_label_3
_geom_angle_site_symmetry_1
_geom_angle_site_symmetry_3
_geom_angle
_geom_angle_publ_flag
C12 C1 C2 . . 121.04(16) ?
C12 C1 C7 . . 121.66(14) ?
C2 C1 C7 . . 116.97(14) ?
C3 C2 C1 . . 123.86(17) ?
C3 C2 C16 . . 119.48(18) ?
C1 C2 C16 . . 116.59(17) ?
C2 C3 C4 . . 127.88(17) ?
C2 C3 H3 . . 117.2(14) ?
C4 C3 H3 . . 114.8(13) ?
C3 C4 C5 . . 113.09(17) ?
C3 C4 H4A . . 109.0 ?
C5 C4 H4A . . 109.0 ?
C3 C4 H4B . . 109.0 ?
C5 C4 H4B . . 109.0 ?
H4A C4 H4B . . 107.8 ?
C4 C5 C6 . . 114.91(14) ?
C4 C5 H5A . . 108.5 ?
C6 C5 H5A . . 108.5 ?
C4 C5 H5B . . 108.5 ?
C6 C5 H5B . . 108.5 ?
H5A C5 H5B . . 107.5 ?
C14 C6 C15 . . 109.72(16) ?
C14 C6 C5 . . 107.57(14) ?
C15 C6 C5 . . 109.07(14) ?
C14 C6 C7 . . 111.10(13) ?
C15 C6 C7 . . 109.56(13) ?
C5 C6 C7 . . 109.78(13) ?
C1 C7 C8 . . 113.17(12) ?
C1 C7 C6 . . 113.22(12) ?
C8 C7 C6 . . 108.85(12) ?
C1 C7 H7 . . 107.1 ?
C8 C7 H7 . . 107.1 ?
C6 C7 H7 . . 107.1 ?
C9 C8 C7 . . 124.25(13) ?
C9 C8 C10 . . 60.05(10) ?
C7 C8 C10 . . 121.66(13) ?
C9 C8 H8 . . 113.6 ?
C7 C8 H8 . . 113.6 ?
C10 C8 H8 . . 113.6 ?
C8 C9 C10 . . 60.92(11) ?
C8 C9 Cl1 . . 122.54(11) ?
C10 C9 Cl1 . . 122.22(12) ?
C8 C9 Cl2 . . 116.42(12) ?
C10 C9 Cl2 . . 118.25(11) ?
Cl1 C9 Cl2 . . 109.39(9) ?
C13 C10 C11 . . 114.00(16) ?
C13 C10 C9 . . 118.97(15) ?
C11 C10 C9 . . 118.17(15) ?
C13 C10 C8 . . 119.41(16) ?
C11 C10 C8 . . 116.60(13) ?
C9 C10 C8 . . 59.03(10) ?
C12 C11 C10 . . 115.96(15) ?
C12 C11 H11A . . 108.3 ?
C10 C11 H11A . . 108.3 ?
C12 C11 H11B . . 108.3 ?
C10 C11 H11B . . 108.3 ?
H11A C11 H11B . . 107.4 ?
C1 C12 C11 . . 126.00(17) ?
C1 C12 H12 . . 121.5(13) ?
C11 C12 H12 . . 112.4(13) ?
C10 C13 H13A . . 109.5 ?
C10 C13 H13B . . 109.5 ?
H13A C13 H13B . . 109.5 ?
C10 C13 H13C . . 109.5 ?
H13A C13 H13C . . 109.5 ?
H13B C13 H13C . . 109.5 ?
C6 C14 H14A . . 109.5 ?
C6 C14 H14B . . 109.5 ?
H14A C14 H14B . . 109.5 ?
C6 C14 H14C . . 109.5 ?
H14A C14 H14C . . 109.5 ?
H14B C14 H14C . . 109.5 ?
C6 C15 H15A . . 109.5 ?
C6 C15 H15B . . 109.5 ?
H15A C15 H15B . . 109.5 ?
C6 C15 H15C . . 109.5 ?
H15A C15 H15C . . 109.5 ?
H15B C15 H15C . . 109.5 ?
C2 C16 H16A . . 109.5 ?
C2 C16 H16B . . 109.5 ?
H16A C16 H16B . . 109.5 ?
C2 C16 H16C . . 109.5 ?
H16A C16 H16C . . 109.5 ?
H16B C16 H16C . . 109.5 ?

loop_
_geom_bond_atom_site_label_1
_geom_bond_atom_site_label_2
_geom_bond_site_symmetry_2
_geom_bond_distance
_geom_bond_publ_flag
C1 C12 . 1.326(2) ?
C1 C2 . 1.477(2) ?
C1 C7 . 1.508(2) ?
C2 C3 . 1.326(3) ?
C2 C16 . 1.502(3) ?
C3 C4 . 1.493(3) ?
C3 H3 . 1.00(3) ?
C4 C5 . 1.513(3) ?
C4 H4A . 0.9700 ?
C4 H4B . 0.9700 ?
C5 C6 . 1.530(2) ?
C5 H5A . 0.9700 ?
C5 H5B . 0.9700 ?
C6 C14 . 1.519(2) ?
C6 C15 . 1.524(2) ?
C6 C7 . 1.562(2) ?
C7 C8 . 1.511(2) ?
C7 H7 . 0.9800 ?
C8 C9 . 1.490(2) ?
C8 C10 . 1.518(2) ?
C8 H8 . 0.9800 ?
C9 C10 . 1.505(2) ?
C9 Cl1 . 1.7433(16) ?
C9 Cl2 . 1.7645(17) ?
C10 C13 . 1.497(2) ?
C10 C11 . 1.505(3) ?
C11 C12 . 1.479(3) ?
C11 H11A . 0.9700 ?
C11 H11B . 0.9700 ?
C12 H12 . 0.98(2) ?
C13 H13A . 0.9600 ?
C13 H13B . 0.9600 ?
C13 H13C . 0.9600 ?
C14 H14A . 0.9600 ?
C14 H14B . 0.9600 ?
C14 H14C . 0.9600 ?
C15 H15A . 0.9600 ?
C15 H15B . 0.9600 ?
C15 H15C . 0.9600 ?
C16 H16A . 0.9600 ?
C16 H16B . 0.9600 ?
C16 H16C . 0.9600 ?

loop_
_cod_related_entry_id
_cod_related_entry_database
_cod_related_entry_code
1 ChemSpider 24745873
